data_4000649
loop_
_publ_author_name
'Tobash, Paul H.'
'Bobev, Svilen'

_publ_section_title
;
Crystal Growth, Structural and Property Studies on a Family of
Ternary Rare-Earth Phases RE~2~InGe~2~ (RE = Sm, Gd, Tb, Dy, Ho, Yb)
;
_journal_name_full 'Chemistry of Materials'
_journal_paper_doi 10.1021/cm051618g
_journal_year 2005
_chemical_formula_moiety 'Sm2 In Ge2'
_chemical_formula_sum 'Ge2 In Sm2'
_chemical_formula_weight 560.70
_space_group_IT_number 127
_space_group_name_Hall '-P 4 2ab'
_space_group_name_H-M_alt 'P 4/m b m'
_symmetry_cell_setting tetragonal
_symmetry_space_group_name_Hall '-P 4 2ab'
_symmetry_space_group_name_H-M 'P 4/m b m'
_cell_angle_alpha 90.00
_cell_angle_beta 90.00
_cell_angle_gamma 90.00
_cell_formula_units_Z 2
_cell_length_a 7.3811(14)
_cell_length_b 7.3811(14)
_cell_length_c 4.2637(16)
_cell_measurement_temperature 120(2)
_cell_volume 232.29(11)
_diffrn_ambient_temperature 120(2)
_exptl_crystal_density_diffrn 8.016
_cod_depositor_comments
;
The following automatic conversions were performed:
'_symmetry_cell_setting' value 'Tetragonal' changed to 'tetragonal'
according to '/home/saulius/struct/CIF-dictionaries/cif_core.dic'
dictionary named 'cif_core.dic' version 2.4.1 from 2010-06-29.

Automatic conversion script
Id: cif_fix_enum 1527 2010-12-29 10:47:43Z saulius 
;
_cod_database_code 4000649

loop_
_symmetry_equiv_pos_as_xyz
'x, y, z'
'-x, -y, z'
'-y, x, z'
'y, -x, z'
'-x+1/2, y+1/2, -z'
'x+1/2, -y+1/2, -z'
'y+1/2, x+1/2, -z'
'-y+1/2, -x+1/2, -z'
'-x, -y, -z'
'x, y, -z'
'y, -x, -z'
'-y, x, -z'
'x-1/2, -y-1/2, z'
'-x-1/2, y-1/2, z'
'-y-1/2, -x-1/2, z'
'y-1/2, x-1/2, z'

loop_
_atom_site_label
_atom_site_type_symbol
_atom_site_fract_x
_atom_site_fract_y
_atom_site_fract_z
_atom_site_U_iso_or_equiv
_atom_site_adp_type
_atom_site_occupancy
_atom_site_symmetry_multiplicity
_atom_site_calc_flag
_atom_site_refinement_flags
_atom_site_disorder_assembly
_atom_site_disorder_group
Sm1 Sm 0.17864(8) 0.67864(8) 0.5000 0.0051(3) Uani 1 4 d S . .
In2 In 0.0000 0.0000 0.0000 0.0074(4) Uani 1 8 d S . .
Ge3 Ge 0.37987(16) 0.87987(16) 0.0000 0.0054(4) Uani 1 4 d S . .

loop_
_atom_site_aniso_label
_atom_site_aniso_U_11
_atom_site_aniso_U_22
_atom_site_aniso_U_33
_atom_site_aniso_U_23
_atom_site_aniso_U_13
_atom_site_aniso_U_12
Sm1 0.0037(4) 0.0037(4) 0.0080(4) 0.000 0.000 -0.0007(3)
In2 0.0053(6) 0.0053(6) 0.0117(8) 0.000 0.000 0.000
Ge3 0.0039(6) 0.0039(6) 0.0083(8) 0.000 0.000 0.0000(6)

loop_
_geom_bond_atom_site_label_1
_geom_bond_atom_site_label_2
_geom_bond_distance
_geom_bond_site_symmetry_2
_geom_bond_publ_flag
Sm1 Ge3 2.9928(14) . ?
Sm1 Ge3 2.9929(14) 1_556 ?
Sm1 Ge3 3.0975(10) 11_465 ?
Sm1 Ge3 3.0975(10) 3_655 ?
Sm1 Ge3 3.0975(10) 11_466 ?
Sm1 Ge3 3.0975(10) 3_656 ?
Sm1 In2 3.4511(7) 5_556 ?
Sm1 In2 3.4511(7) 1_566 ?
Sm1 In2 3.4511(7) 1_565 ?
Sm1 In2 3.4511(7) 5 ?
Sm1 Sm1 3.7294(17) 9_566 ?
Sm1 Sm1 3.8380(8) 11_466 ?
In2 Ge3 2.9407(10) 11_455 ?
In2 Ge3 2.9407(10) 3_655 ?
In2 Ge3 2.9407(10) 9_565 ?
In2 Ge3 2.9407(10) 1_545 ?
In2 Sm1 3.4511(7) 11_455 ?
In2 Sm1 3.4511(7) 3_655 ?
In2 Sm1 3.4511(7) 1_544 ?
In2 Sm1 3.4511(7) 9_566 ?
In2 Sm1 3.4511(7) 3_654 ?
In2 Sm1 3.4511(7) 11_456 ?
In2 Sm1 3.4511(7) 9_565 ?
In2 Sm1 3.4511(7) 1_545 ?
Ge3 Ge3 2.508(3) 9_675 ?
Ge3 In2 2.9407(10) 5 ?
Ge3 In2 2.9407(10) 1_565 ?
Ge3 Sm1 2.9928(14) 1_554 ?
Ge3 Sm1 3.0975(10) 3_665 ?
Ge3 Sm1 3.0975(10) 11_566 ?
Ge3 Sm1 3.0975(10) 11_565 ?
Ge3 Sm1 3.0975(10) 3_664 ?
